data_4314482
loop_
_publ_author_name
'Dmitry Pogozhev'
'St\'ephane A. Baudron'
'Mir Wais Hosseini'

_publ_contact_author
; Prof Mir Wais Hosseini
  Laboratoire de Chimie de Coordination Organique, 
  UMR CNRS 7140, Universit\'e Louis Pasteur,
  F-67000 Strasbourg, France 
;
_publ_contact_author_email hosseini@unistra.fr
_publ_contact_author_fax '33 3 68 85 13 23'
_publ_contact_author_phone '33 3 68 85 13 25'
_publ_section_title
;
 Assembly of Heteroleptic Copper Complexes with Silver Salts: From
 Discrete Trinuclear Complexes to Infinite Networks
;
_journal_name_full 'Inorganic Chemistry'
_journal_page_first 331
_journal_page_last 338
_journal_paper_doi 10.1021/ic902057d
_journal_volume 49
_journal_year 2010
_chemical_formula_moiety 'C18 H16 N4'
_chemical_formula_sum 'C18 H16 N4'
_chemical_formula_weight 288.35
_chemical_name_systematic
;
 ?
;
_space_group_IT_number 2
_symmetry_cell_setting triclinic
_symmetry_space_group_name_Hall '-P 1'
_symmetry_space_group_name_H-M 'P -1'
_atom_sites_solution_hydrogens geom
_atom_sites_solution_primary direct
_atom_sites_solution_secondary difmap
_audit_creation_method SHELXL-97
_cell_angle_alpha 62.616(4)
_cell_angle_beta 80.140(4)
_cell_angle_gamma 83.840(4)
_cell_formula_units_Z 2
_cell_length_a 8.5724(10)
_cell_length_b 9.7289(10)
_cell_length_c 10.4170(11)
_cell_measurement_reflns_used 3030
_cell_measurement_temperature 173(2)
_cell_measurement_theta_max 27.72
_cell_measurement_theta_min 3.12
_cell_volume 759.63(15)
_computing_cell_refinement 'Bruker SAINT'
_computing_data_collection 'Bruker APEX2'
_computing_data_reduction 'Bruker SAINT'
_computing_molecular_graphics 'Bruker SHELXTL'
_computing_publication_material 'Bruker SHELXTL'
_computing_structure_refinement 'SHELXL-97 (Sheldrick, 2008)'
_computing_structure_solution 'SHELXS-97 (Sheldrick, 2008)'
_diffrn_ambient_temperature 173(2)
_diffrn_measured_fraction_theta_full 0.972
_diffrn_measured_fraction_theta_max 0.972
_diffrn_measurement_device_type 'Bruker APEX-II CCD'
_diffrn_measurement_method '\f and \w scans'
_diffrn_radiation_monochromator graphite
_diffrn_radiation_source 'fine-focus sealed tube'
_diffrn_radiation_type MoK\a
_diffrn_radiation_wavelength 0.71073
_diffrn_reflns_av_R_equivalents 0.0395
_diffrn_reflns_av_sigmaI/netI 0.0556
_diffrn_reflns_limit_h_max 11
_diffrn_reflns_limit_h_min -9
_diffrn_reflns_limit_k_max 11
_diffrn_reflns_limit_k_min -12
_diffrn_reflns_limit_l_max 13
_diffrn_reflns_limit_l_min -12
_diffrn_reflns_number 6871
_diffrn_reflns_theta_full 27.11
_diffrn_reflns_theta_max 27.11
_diffrn_reflns_theta_min 2.22
_exptl_absorpt_coefficient_mu 0.078
_exptl_absorpt_correction_T_max 0.9961
_exptl_absorpt_correction_T_min 0.9907
_exptl_absorpt_correction_type multi-scan
_exptl_absorpt_process_details sadabs
_exptl_crystal_colour colourless
_exptl_crystal_density_diffrn 1.261
_exptl_crystal_density_meas ?
_exptl_crystal_density_method 'not measured'
_exptl_crystal_description rod
_exptl_crystal_F_000 304
_exptl_crystal_size_max 0.12
_exptl_crystal_size_mid 0.10
_exptl_crystal_size_min 0.05
_refine_diff_density_max 0.448
_refine_diff_density_min -0.286
_refine_diff_density_rms 0.049
_refine_ls_extinction_method none
_refine_ls_goodness_of_fit_ref 1.146
_refine_ls_hydrogen_treatment constr
_refine_ls_matrix_type full
_refine_ls_number_parameters 199
_refine_ls_number_reflns 3260
_refine_ls_number_restraints 0
_refine_ls_restrained_S_all 1.146
_refine_ls_R_factor_all 0.1038
_refine_ls_R_factor_gt 0.0758
_refine_ls_shift/su_max 0.000
_refine_ls_shift/su_mean 0.000
_refine_ls_structure_factor_coef Fsqd
_refine_ls_weighting_details 'calc w=1/[\s^2^(Fo^2^)+(0.0418P)^2^+0.7165P] where P=(Fo^2^+2Fc^2^)/3'
_refine_ls_weighting_scheme calc
_refine_ls_wR_factor_gt 0.1639
_refine_ls_wR_factor_ref 0.1774
_reflns_number_gt 2444
_reflns_number_total 3260
_reflns_threshold_expression >2sigma(I)
_cod_data_source_file ic902057d_si_001_01.cif
_cod_data_source_block compound3
_cod_depositor_comments
;
The following automatic conversions were performed:

'_symmetry_cell_setting' value 'Triclinic' changed to 'triclinic'
according to the built-in table from CIF Core dictionary named
'cif_core.dic' version 2.4.1 from 2010-06-29.

Automatic conversion script
Id: cif_fix_values 1646 2011-03-28 12:23:43Z adriana 

The following automatic conversions were performed:

'_exptl_crystal_density_meas' value 'not measured' was changed to '?'
- the value is perceived as not measured.

Automatic conversion script
Id: cif_fix_values 3008 2015-01-20 13:52:24Z robertas 
;
_cod_original_cell_volume 759.63(14)
_cod_original_sg_symbol_H-M 'P -1 '
_cod_database_code 4314482

loop_
_symmetry_equiv_pos_as_xyz
'x, y, z'
'-x, -y, -z'

loop_
_atom_site_label
_atom_site_type_symbol
_atom_site_fract_x
_atom_site_fract_y
_atom_site_fract_z
_atom_site_U_iso_or_equiv
_atom_site_adp_type
_atom_site_occupancy
_atom_site_symmetry_multiplicity
_atom_site_calc_flag
_atom_site_refinement_flags
_atom_site_disorder_assembly
_atom_site_disorder_group
C1 C 1.4102(3) 0.2121(3) 0.8083(3) 0.0395(7) Uani 1 1 d . . .
H1A H 1.5130 0.1994 0.7682 0.047 Uiso 1 1 calc R . .
C2 C 1.3570(3) 0.1626(3) 0.9532(3) 0.0397(7) Uani 1 1 d . . .
H2A H 1.4166 0.1106 1.0297 0.048 Uiso 1 1 calc R . .
C3 C 1.1930(3) 0.2054(3) 0.9652(3) 0.0353(6) Uani 1 1 d . . .
H3 H 1.1258 0.1859 1.0515 0.042 Uiso 1 1 calc R . .
C4 C 1.1519(3) 0.2802(3) 0.8277(3) 0.0306(6) Uani 1 1 d . . .
C5 C 0.9958(3) 0.3507(3) 0.7756(3) 0.0309(6) Uani 1 1 d . . .
H5 H 1.0110 0.4612 0.7106 0.037 Uiso 1 1 calc R . .
C6 C 0.9412(3) 0.2799(3) 0.6892(3) 0.0315(6) Uani 1 1 d . . .
C7 C 0.9738(3) 0.1390(4) 0.6903(3) 0.0380(7) Uani 1 1 d . . .
H7 H 1.0446 0.0629 0.7434 0.046 Uiso 1 1 calc R . .
C8 C 0.8794(3) 0.1306(4) 0.5951(4) 0.0467(8) Uani 1 1 d . . .
H8 H 0.8772 0.0476 0.5743 0.056 Uiso 1 1 calc R . .
C9 C 0.7930(3) 0.2645(4) 0.5400(4) 0.0487(8) Uani 1 1 d . . .
H9 H 0.7207 0.2901 0.4746 0.058 Uiso 1 1 calc R . .
C10 C 0.8708(3) 0.3375(3) 0.9035(3) 0.0293(6) Uani 1 1 d . . .
C11 C 0.8203(3) 0.4648(3) 0.9278(3) 0.0374(7) Uani 1 1 d . . .
H11 H 0.8663 0.5598 0.8669 0.045 Uiso 1 1 calc R . .
C12 C 0.7027(3) 0.4532(4) 1.0411(3) 0.0415(7) Uani 1 1 d . . .
H12 H 0.6672 0.5406 1.0536 0.050 Uiso 1 1 calc R . .
C13 C 0.6383(3) 0.3111(3) 1.1357(3) 0.0318(6) Uani 1 1 d . . .
C14 C 0.6893(3) 0.1816(3) 1.1154(3) 0.0348(6) Uani 1 1 d . . .
H14 H 0.6473 0.0856 1.1798 0.042 Uiso 1 1 calc R . .
C15 C 0.8030(3) 0.1960(3) 0.9990(3) 0.0341(6) Uani 1 1 d . . .
H15 H 0.8347 0.1093 0.9842 0.041 Uiso 1 1 calc R . .
C16 C 0.4717(3) 0.4014(4) 1.3050(3) 0.0371(6) Uani 1 1 d . . .
H16 H 0.5223 0.4941 1.2713 0.044 Uiso 1 1 calc R . .
C17 C 0.4062(5) 0.1829(5) 1.3239(4) 0.0728(13) Uani 1 1 d . . .
H17 H 0.4011 0.0961 1.3094 0.087 Uiso 1 1 calc R . .
C18 C 0.3091(5) 0.2203(5) 1.4208(4) 0.0714(13) Uani 1 1 d . . .
H18 H 0.2254 0.1613 1.4854 0.086 Uiso 1 1 calc R . .
N1 N 1.2856(3) 0.2837(3) 0.7323(3) 0.0355(5) Uani 1 1 d . . .
H1 H 1.2902 0.3246 0.6390 0.043 Uiso 1 1 calc R . .
N2 N 0.8309(3) 0.3556(3) 0.5976(3) 0.0398(6) Uani 1 1 d . . .
H2 H 0.7912 0.4467 0.5789 0.048 Uiso 1 1 calc R . .
N3 N 0.5138(3) 0.2983(3) 1.2512(3) 0.0369(6) Uani 1 1 d . . .
N4 N 0.3511(3) 0.3562(3) 1.4106(3) 0.0426(6) Uani 1 1 d . . .

loop_
_atom_site_aniso_label
_atom_site_aniso_U_11
_atom_site_aniso_U_22
_atom_site_aniso_U_33
_atom_site_aniso_U_23
_atom_site_aniso_U_13
_atom_site_aniso_U_12
C1 0.0269(13) 0.0364(17) 0.0607(18) -0.0270(15) -0.0064(13) 0.0023(12)
C2 0.0357(14) 0.0349(17) 0.0523(17) -0.0209(14) -0.0161(13) 0.0049(12)
C3 0.0332(14) 0.0354(16) 0.0420(15) -0.0213(13) -0.0054(12) -0.0007(12)
C4 0.0285(12) 0.0297(15) 0.0385(14) -0.0200(12) -0.0011(11) -0.0037(11)
C5 0.0283(12) 0.0295(15) 0.0343(13) -0.0147(11) -0.0011(11) -0.0027(11)
C6 0.0235(12) 0.0368(16) 0.0334(13) -0.0161(12) -0.0016(10) -0.0002(11)
C7 0.0313(14) 0.0404(18) 0.0452(15) -0.0228(14) -0.0032(12) 0.0009(12)
C8 0.0351(15) 0.063(2) 0.0573(19) -0.0416(18) 0.0043(14) -0.0095(15)
C9 0.0322(15) 0.076(3) 0.0507(18) -0.0387(18) -0.0079(13) -0.0019(15)
C10 0.0246(12) 0.0300(15) 0.0362(13) -0.0172(12) -0.0067(10) 0.0020(10)
C11 0.0385(15) 0.0303(16) 0.0434(15) -0.0182(13) 0.0019(12) -0.0055(12)
C12 0.0448(16) 0.0351(17) 0.0498(17) -0.0268(14) 0.0058(14) -0.0064(13)
C13 0.0289(13) 0.0340(16) 0.0354(13) -0.0183(12) -0.0024(11) -0.0031(11)
C14 0.0334(14) 0.0282(15) 0.0414(14) -0.0156(12) -0.0013(12) -0.0030(11)
C15 0.0321(13) 0.0291(15) 0.0439(15) -0.0208(12) 0.0002(12) 0.0002(11)
C16 0.0342(14) 0.0405(18) 0.0410(15) -0.0231(13) -0.0050(12) 0.0026(12)
C17 0.085(3) 0.057(2) 0.082(3) -0.048(2) 0.043(2) -0.035(2)
C18 0.076(3) 0.071(3) 0.075(3) -0.049(2) 0.039(2) -0.032(2)
N1 0.0294(11) 0.0373(14) 0.0400(12) -0.0185(11) -0.0021(10) -0.0010(10)
N2 0.0341(12) 0.0468(16) 0.0392(12) -0.0205(11) -0.0076(10) 0.0051(11)
N3 0.0377(12) 0.0362(14) 0.0413(13) -0.0230(11) 0.0017(10) -0.0051(10)
N4 0.0408(13) 0.0486(17) 0.0425(13) -0.0260(12) -0.0021(11) 0.0026(12)

loop_
_atom_type_symbol
_atom_type_description
_atom_type_scat_dispersion_real
_atom_type_scat_dispersion_imag
_atom_type_scat_source
C C 0.0033 0.0016 'International Tables Vol C Tables 4.2.6.8 and 6.1.1.4'
H H 0.0000 0.0000 'International Tables Vol C Tables 4.2.6.8 and 6.1.1.4'
N N 0.0061 0.0033 'International Tables Vol C Tables 4.2.6.8 and 6.1.1.4'

loop_
_geom_angle_atom_site_label_1
_geom_angle_atom_site_label_2
_geom_angle_atom_site_label_3
_geom_angle
_geom_angle_site_symmetry_1
_geom_angle_site_symmetry_3
_geom_angle_publ_flag
C2 C1 N1 108.0(2) . . ?
C2 C1 H1A 126.0 . . ?
N1 C1 H1A 126.0 . . ?
C1 C2 C3 107.1(3) . . ?
C1 C2 H2A 126.5 . . ?
C3 C2 H2A 126.5 . . ?
C4 C3 C2 107.9(3) . . ?
C4 C3 H3 126.0 . . ?
C2 C3 H3 126.0 . . ?
C3 C4 N1 107.3(2) . . ?
C3 C4 C5 130.9(2) . . ?
N1 C4 C5 121.8(2) . . ?
C4 C5 C6 111.8(2) . . ?
C4 C5 C10 110.6(2) . . ?
C6 C5 C10 111.2(2) . . ?
C4 C5 H5 107.7 . . ?
C6 C5 H5 107.7 . . ?
C10 C5 H5 107.7 . . ?
N2 C6 C7 107.6(3) . . ?
N2 C6 C5 120.5(2) . . ?
C7 C6 C5 131.7(3) . . ?
C6 C7 C8 107.1(3) . . ?
C6 C7 H7 126.5 . . ?
C8 C7 H7 126.5 . . ?
C9 C8 C7 107.9(3) . . ?
C9 C8 H8 126.1 . . ?
C7 C8 H8 126.1 . . ?
C8 C9 N2 107.7(3) . . ?
C8 C9 H9 126.1 . . ?
N2 C9 H9 126.1 . . ?
C11 C10 C15 118.0(2) . . ?
C11 C10 C5 121.5(2) . . ?
C15 C10 C5 120.5(2) . . ?
C12 C11 C10 121.2(3) . . ?
C12 C11 H11 119.4 . . ?
C10 C11 H11 119.4 . . ?
C13 C12 C11 119.7(3) . . ?
C13 C12 H12 120.1 . . ?
C11 C12 H12 120.1 . . ?
C12 C13 C14 120.1(2) . . ?
C12 C13 N3 120.2(2) . . ?
C14 C13 N3 119.7(2) . . ?
C15 C14 C13 119.6(2) . . ?
C15 C14 H14 120.2 . . ?
C13 C14 H14 120.2 . . ?
C14 C15 C10 121.3(2) . . ?
C14 C15 H15 119.3 . . ?
C10 C15 H15 119.3 . . ?
N4 C16 N3 112.5(3) . . ?
N4 C16 H16 123.8 . . ?
N3 C16 H16 123.8 . . ?
C18 C17 N3 106.4(3) . . ?
C18 C17 H17 126.8 . . ?
N3 C17 H17 126.8 . . ?
C17 C18 N4 110.5(3) . . ?
C17 C18 H18 124.8 . . ?
N4 C18 H18 124.8 . . ?
C1 N1 C4 109.7(2) . . ?
C1 N1 H1 125.1 . . ?
C4 N1 H1 125.1 . . ?
C6 N2 C9 109.7(3) . . ?
C6 N2 H2 125.1 . . ?
C9 N2 H2 125.1 . . ?
C16 N3 C17 105.7(2) . . ?
C16 N3 C13 127.3(2) . . ?
C17 N3 C13 126.9(2) . . ?
C16 N4 C18 104.8(2) . . ?

loop_
_geom_bond_atom_site_label_1
_geom_bond_atom_site_label_2
_geom_bond_distance
_geom_bond_site_symmetry_2
_geom_bond_publ_flag
C1 C2 1.364(4) . ?
C1 N1 1.370(4) . ?
C1 H1A 0.9300 . ?
C2 C3 1.424(4) . ?
C2 H2A 0.9300 . ?
C3 C4 1.365(4) . ?
C3 H3 0.9300 . ?
C4 N1 1.374(3) . ?
C4 C5 1.505(4) . ?
C5 C6 1.512(4) . ?
C5 C10 1.524(3) . ?
C5 H5 0.9800 . ?
C6 N2 1.364(4) . ?
C6 C7 1.365(4) . ?
C7 C8 1.418(4) . ?
C7 H7 0.9300 . ?
C8 C9 1.351(5) . ?
C8 H8 0.9300 . ?
C9 N2 1.367(4) . ?
C9 H9 0.9300 . ?
C10 C11 1.387(4) . ?
C10 C15 1.392(4) . ?
C11 C12 1.384(4) . ?
C11 H11 0.9300 . ?
C12 C13 1.383(4) . ?
C12 H12 0.9300 . ?
C13 C14 1.384(4) . ?
C13 N3 1.433(3) . ?
C14 C15 1.382(4) . ?
C14 H14 0.9300 . ?
C15 H15 0.9300 . ?
C16 N4 1.317(3) . ?
C16 N3 1.349(4) . ?
C16 H16 0.9300 . ?
C17 C18 1.352(5) . ?
C17 N3 1.373(4) . ?
C17 H17 0.9300 . ?
C18 N4 1.359(4) . ?
C18 H18 0.9300 . ?
N1 H1 0.8600 . ?
N2 H2 0.8600 . ?

loop_
_cod_related_entry_id
_cod_related_entry_database
_cod_related_entry_code
1 ChemSpider 30660950
